data_9012206
loop_
_publ_author_name
'Plaisier, J. R.'
'Jansen, J.'
'de Graaff, R. A. G.'
'Ijdo, D. J. W.'

_publ_section_title
;
 Structure determination of Ca3HfSi2O9 and Ca3ZrSi2O9 from powder diffraction
;
_journal_name_full 'Journal of Solid State Chemistry'
_journal_page_first 464
_journal_page_last 468
_journal_paper_doi 10.1006/jssc.1995.1160
_journal_volume 115
_journal_year 1995
_chemical_compound_source Synthetic
_chemical_formula_structural Ca3HfSi2O9
_chemical_formula_sum 'Ca3 Hf O9 Si2'
_space_group_IT_number 14
_symmetry_space_group_name_Hall '-P 2ybc'
_symmetry_space_group_name_H-M 'P 1 21/c 1'
_cell_angle_alpha 90
_cell_angle_beta 91.084
_cell_angle_gamma 90
_cell_length_a 7.3517
_cell_length_b 10.1489
_cell_length_c 10.4319
_cell_formula_units_Z 4
_cell_volume 778.202
_database_code_amcsd 0013850
_exptl_crystal_density_diffrn 4.258
_cod_original_formula_sum 'Ca3 Hf Si2 O9'
_cod_database_code 9012206
_amcsd_formula_title Ca3HfSi2O9

loop_
_space_group_symop_operation_xyz
x,y,z
x,1/2-y,1/2+z
-x,1/2+y,1/2-z
-x,-y,-z

loop_
_atom_site_label
_atom_site_fract_x
_atom_site_fract_y
_atom_site_fract_z
_atom_site_U_iso_or_equiv
Ca1 0.63200 0.81140 0.59330 0.00507
Ca2 0.12200 0.83060 0.58280 0.00507
Ca3 0.62600 0.41920 0.61440 0.00507
Hf 0.12160 0.06330 0.11650 0.00507
Si1 0.83100 0.62150 0.82600 0.00507
Si2 0.41300 0.63600 0.81900 0.00507
O1 0.60900 0.61500 0.77700 0.00507
O2 0.06900 0.00500 0.73700 0.00507
O3 0.11700 0.39400 0.01300 0.00507
O4 0.11600 0.25100 0.74700 0.00507
O5 0.33200 0.73600 0.22300 0.00507
O6 0.30600 0.50500 0.77900 0.00507
O7 0.37500 0.67200 0.95900 0.00507
O8 0.12200 0.62200 0.52000 0.00507
O9 0.66100 -0.09400 -0.02200 0.00507

loop_
_cod_related_entry_id
_cod_related_entry_database
_cod_related_entry_code
1 AMCSD 0013850
